data_7213200
loop_
_publ_author_name
'Beer, Paul D.'
'Drew, Michael G. B.'
'Gradwell, Kate'

_publ_section_title
;
 Synthesis and anion coordination chemistry of new calix[4]arene
 pyridinium receptors
;
_journal_issue 3
_journal_name_full 'Journal of the Chemical Society, Perkin Transactions 2'
_journal_page_first 511
_journal_paper_doi 10.1039/a908106b
_journal_year 2000
_chemical_formula_sum 'C60 H80 N4 O6'
_chemical_formula_weight 953.28
_chemical_name_systematic
; 

 ? 

;
_space_group_IT_number 15
_symmetry_cell_setting monoclinic
_symmetry_space_group_name_Hall '-I 2yc'
_symmetry_space_group_name_H-M 'I 1 2/c 1'
_atom_sites_solution_hydrogens geom
_atom_sites_solution_primary direct
_atom_sites_solution_secondary difmap
_audit_creation_method SHELXL-97
_cell_angle_alpha 90.00
_cell_angle_beta 94.583(10)
_cell_angle_gamma 90.00
_cell_formula_units_Z 8
_cell_length_a 22.32(2)
_cell_length_b 21.09(2)
_cell_length_c 22.89(2)
_cell_measurement_reflns_used all
_cell_measurement_temperature 293(2)
_cell_volume 10741(17)
_computing_cell_refinement XDS
_computing_data_collection 'XDS (Kabsch, 1991)'
_computing_data_reduction XDS
_computing_molecular_graphics PLATON(Spek,1994)
_computing_structure_refinement 'SHELXL-93 (Sheldrick, 1993)'
_computing_structure_solution 'SHELXS-86 (Sheldrick, 1990)'
_diffrn_ambient_temperature 293(2)
_diffrn_measurement_device 'Marresearch Image Plate'
_diffrn_measurement_method '95 frames at 2^o intervals, counting time 2 min.'
_diffrn_radiation_monochromator graphite
_diffrn_radiation_source 'fine-focus sealed tube'
_diffrn_radiation_type MoK\a
_diffrn_radiation_wavelength 0.71073
_diffrn_reflns_av_R_equivalents 0.0529
_diffrn_reflns_av_sigmaI/netI 0.0914
_diffrn_reflns_limit_h_max 26
_diffrn_reflns_limit_h_min 0
_diffrn_reflns_limit_k_max 22
_diffrn_reflns_limit_k_min -22
_diffrn_reflns_limit_l_max 26
_diffrn_reflns_limit_l_min -27
_diffrn_reflns_number 16974
_diffrn_reflns_theta_max 25.05
_diffrn_reflns_theta_min 2.28
_diffrn_standards_number all
_exptl_absorpt_coefficient_mu 0.075
_exptl_absorpt_correction_type none
_exptl_crystal_density_diffrn 1.179
_exptl_crystal_density_method 'not measured'
_exptl_crystal_F_000 4128
_exptl_crystal_size_max 0.25
_exptl_crystal_size_mid 0.25
_exptl_crystal_size_min 0.25
_refine_diff_density_max 0.351
_refine_diff_density_min -0.205
_refine_diff_density_rms 0.041
_refine_ls_extinction_method none
_refine_ls_goodness_of_fit_ref 1.152
_refine_ls_hydrogen_treatment mixed
_refine_ls_matrix_type full
_refine_ls_number_parameters 645
_refine_ls_number_reflns 8873
_refine_ls_number_restraints 0
_refine_ls_restrained_S_all 1.152
_refine_ls_R_factor_all 0.1851
_refine_ls_R_factor_gt 0.0973
_refine_ls_shift/su_max 0.000
_refine_ls_shift/su_mean 0.000
_refine_ls_structure_factor_coef Fsqd
_refine_ls_weighting_details 'w=1/[\s^2^(Fo^2^)+(0.1052P)^2^+0.0000P] where P=(Fo^2^+2Fc^2^)/3'
_refine_ls_weighting_scheme calc
_refine_ls_wR_factor_gt 0.1999
_refine_ls_wR_factor_ref 0.2382
_reflns_number_gt 5114
_reflns_number_total 8873
_reflns_threshold_expression >2sigma(I)
_cod_data_source_file a908106bsup1.cif
_cod_data_source_block 1
_cod_depositor_comments
;
The following automatic conversions were performed:

'_refine_ls_weighting_scheme' value 'calc
w=1/[\s^2^(Fo^2^)+(0.1052P)^2^+0.0000P] where P=(Fo^2^+2Fc^2^)/3' was
changed to 'calc'. New tag '_refine_ls_weighting_details' was
created. The value of the new tag was set to
'w=1/[\s^2^(Fo^2^)+(0.1052P)^2^+0.0000P] where P=(Fo^2^+2Fc^2^)/3'.

Automatic conversion script
Id: cif_fix_values 3143 2015-03-26 13:38:13Z robertas 
;
_cod_original_cell_volume 10744(20)
_cod_original_sg_symbol_H-M I2/c
_cod_database_code 7213200

loop_
_symmetry_equiv_pos_as_xyz
'x, y, z'
'x, -y, z+1/2'
'x+1/2, y+1/2, z+1/2'
'x+1/2, -y+1/2, z+1'
'-x, -y, -z'
'-x, y, -z-1/2'
'-x+1/2, -y+1/2, -z+1/2'
'-x+1/2, y+1/2, -z'

loop_
_atom_site_label
_atom_site_type_symbol
_atom_site_fract_x
_atom_site_fract_y
_atom_site_fract_z
_atom_site_U_iso_or_equiv
_atom_site_adp_type
_atom_site_occupancy
_atom_site_calc_flag
_atom_site_refinement_flags
C11 C 0.32478(17) 0.69240(18) 0.34122(17) 0.0417(10) Uani 1 d .
C12 C 0.33844(18) 0.75623(19) 0.33484(18) 0.0481(11) Uani 1 d .
H12 H 0.3203 0.7778 0.3027 0.058 Uiso 1 calc R
C13 C 0.37724(18) 0.78928(18) 0.37329(18) 0.0456(10) Uani 1 d .
C14 C 0.40454(19) 0.7547(2) 0.41899(19) 0.0531(11) Uani 1 d .
H14 H 0.4312 0.7755 0.4457 0.064 Uiso 1 calc R
C15 C 0.39448(17) 0.69030(19) 0.42742(17) 0.0428(10) Uani 1 d .
C16 C 0.35381(18) 0.66018(18) 0.38840(17) 0.0413(10) Uani 1 d .
C17 C 0.42712(19) 0.6550(2) 0.47880(18) 0.0516(11) Uani 1 d .
H17A H 0.4388 0.6134 0.4656 0.062 Uiso 1 calc R
H17B H 0.4635 0.6779 0.4914 0.062 Uiso 1 calc R
C21 C 0.38964(17) 0.64725(18) 0.53045(18) 0.0432(10) Uani 1 d .
C22 C 0.38687(19) 0.6943(2) 0.57235(19) 0.0516(11) Uani 1 d .
H22 H 0.4105 0.7303 0.5693 0.062 Uiso 1 calc R
C23 C 0.35086(19) 0.6903(2) 0.61813(19) 0.0510(11) Uani 1 d .
C24 C 0.31538(19) 0.6366(2) 0.62033(18) 0.0515(11) Uani 1 d .
H24 H 0.2895 0.6336 0.6501 0.062 Uiso 1 calc R
C25 C 0.31629(18) 0.58737(18) 0.58076(18) 0.0444(10) Uani 1 d .
C26 C 0.35528(17) 0.59276(17) 0.53722(17) 0.0420(10) Uani 1 d .
C27 C 0.27413(17) 0.53104(18) 0.58484(18) 0.0463(10) Uani 1 d .
H27A H 0.2737 0.5183 0.6255 0.056 Uiso 1 calc R
H27B H 0.2892 0.4956 0.5633 0.056 Uiso 1 calc R
C31 C 0.21018(17) 0.54634(17) 0.56047(18) 0.0419(10) Uani 1 d .
C32 C 0.16810(19) 0.56679(18) 0.59603(18) 0.0466(10) Uani 1 d .
H32 H 0.1792 0.5699 0.6360 0.056 Uiso 1 calc R
C33 C 0.1100(2) 0.58327(18) 0.5766(2) 0.0506(11) Uani 1 d .
C34 C 0.09555(19) 0.57657(18) 0.5173(2) 0.0521(12) Uani 1 d .
H34 H 0.0566 0.5864 0.5026 0.063 Uiso 1 calc R
C35 C 0.13546(18) 0.55612(18) 0.47883(18) 0.0436(10) Uani 1 d .
C36 C 0.19293(17) 0.54009(17) 0.50048(18) 0.0405(10) Uani 1 d .
C37 C 0.11692(19) 0.55306(19) 0.41354(18) 0.0504(11) Uani 1 d .
H37A H 0.0734 0.5520 0.4076 0.060 Uiso 1 calc R
H37B H 0.1323 0.5143 0.3975 0.060 Uiso 1 calc R
C41 C 0.14050(18) 0.60973(18) 0.38109(16) 0.0406(10) Uani 1 d .
C42 C 0.11206(18) 0.66790(19) 0.38366(18) 0.0484(11) Uani 1 d .
H42 H 0.0769 0.6704 0.4027 0.058 Uiso 1 calc R
C43 C 0.13390(19) 0.72277(18) 0.35900(17) 0.0444(10) Uani 1 d .
C44 C 0.18716(19) 0.71656(19) 0.33253(17) 0.0465(10) Uani 1 d .
H44 H 0.2033 0.7526 0.3165 0.056 Uiso 1 calc R
C45 C 0.21812(18) 0.65938(17) 0.32839(16) 0.0404(10) Uani 1 d .
C46 C 0.19263(18) 0.60674(17) 0.35183(16) 0.0395(10) Uani 1 d .
C47 C 0.27720(18) 0.65994(18) 0.30118(17) 0.0445(10) Uani 1 d .
H47A H 0.2727 0.6820 0.2639 0.053 Uiso 1 calc R
H47B H 0.2895 0.6167 0.2939 0.053 Uiso 1 calc R
O150 O 0.33863(14) 0.59726(13) 0.39231(12) 0.0579(8) Uani 1 d .
H150 H 0.3551 0.5822 0.4225 0.069 Uiso 1 calc R
O250 O 0.35980(12) 0.54316(12) 0.49776(12) 0.0475(7) Uani 1 d .
C251 C 0.4070(2) 0.4986(2) 0.5134(2) 0.0656(13) Uani 1 d .
H25A H 0.4063 0.4873 0.5544 0.079 Uiso 1 calc R
H25B H 0.4456 0.5178 0.5078 0.079 Uiso 1 calc R
C252 C 0.3991(3) 0.4409(2) 0.4767(2) 0.0677(14) Uani 1 d .
O254 O 0.44096(19) 0.40467(18) 0.47398(18) 0.0985(13) Uani 1 d .
N253 N 0.3444(2) 0.43175(17) 0.44994(18) 0.0688(12) Uani 1 d .
H253 H 0.3177 0.4607 0.4525 0.083 Uiso 1 calc R
C255 C 0.3285(3) 0.3749(2) 0.4168(2) 0.0835(17) Uani 1 d .
H25C H 0.3640 0.3587 0.4001 0.100 Uiso 1 calc R
H25D H 0.2994 0.3857 0.3846 0.100 Uiso 1 calc R
C256 C 0.3027(2) 0.32353(19) 0.4529(2) 0.0565(12) Uani 1 d .
C257 C 0.2605(3) 0.3350(2) 0.4890(3) 0.0790(16) Uani 1 d .
H257 H 0.2462 0.3760 0.4935 0.095 Uiso 1 calc R
C258 C 0.2385(3) 0.2859(4) 0.5193(3) 0.102(2) Uani 1 d .
H258 H 0.2095 0.2931 0.5455 0.122 Uiso 1 calc R
C259 C 0.2590(3) 0.2265(3) 0.5111(3) 0.0876(18) Uani 1 d .
H259 H 0.2438 0.1924 0.5310 0.105 Uiso 1 calc R
C260 C 0.3008(3) 0.2177(3) 0.4745(3) 0.0878(18) Uani 1 d .
H260 H 0.3151 0.1768 0.4692 0.105 Uiso 1 calc R
N261 N 0.3234(2) 0.2652(2) 0.4446(2) 0.0863(14) Uani 1 d .
O350 O 0.23503(13) 0.51703(14) 0.46560(13) 0.0564(8) Uani 1 d .
H350 H 0.2297 0.5327 0.4328 0.068 Uiso 1 calc R
O450 O 0.22106(12) 0.54743(12) 0.34806(11) 0.0484(7) Uani 1 d .
C451 C 0.1995(2) 0.5082(2) 0.3002(2) 0.0629(13) Uani 1 d .
H45A H 0.1796 0.5348 0.2699 0.076 Uiso 1 calc R
H45B H 0.1697 0.4792 0.3135 0.076 Uiso 1 calc R
C452 C 0.2465(3) 0.4716(3) 0.2749(2) 0.0717(14) Uani 1 d .
O453 O 0.23249(18) 0.4312(2) 0.23776(18) 0.1163(16) Uani 1 d .
N454 N 0.3018(2) 0.4832(2) 0.29471(18) 0.0827(13) Uani 1 d .
H454 H 0.3090 0.5110 0.3219 0.099 Uiso 1 calc R
C455 C 0.3508(3) 0.4500(5) 0.2715(4) 0.183(5) Uani 1 d .
H45C H 0.3487 0.4568 0.2295 0.219 Uiso 1 calc R
H45D H 0.3456 0.4049 0.2780 0.219 Uiso 1 calc R
C456 C 0.4115(3) 0.4688(3) 0.2970(2) 0.0773(16) Uani 1 d .
C457 C 0.4510(5) 0.4203(4) 0.3181(3) 0.137(3) Uani 1 d .
H457 H 0.4424 0.3772 0.3178 0.164 Uiso 1 calc R
C458 C 0.5115(4) 0.4512(6) 0.3422(3) 0.138(3) Uani 1 d .
H458 H 0.5442 0.4272 0.3572 0.165 Uiso 1 calc R
C459 C 0.5133(5) 0.5162(7) 0.3398(4) 0.167(5) Uani 1 d .
H459 H 0.5475 0.5377 0.3546 0.201 Uiso 1 calc R
C460 C 0.4666(5) 0.5480(8) 0.3168(6) 0.220(7) Uani 1 d .
H458 H 0.4726 0.5913 0.3123 0.264 Uiso 1 calc R
N461 N 0.4167(4) 0.5286(4) 0.3003(3) 0.162(3) Uani 1 d .
C100 C 0.3884(2) 0.8592(2) 0.3650(2) 0.0597(12) Uani 1 d .
C101 C 0.3302(3) 0.8947(2) 0.3537(3) 0.098(2) Uani 1 d .
H10A H 0.3090 0.8790 0.3186 0.118 Uiso 1 calc R
H10B H 0.3385 0.9391 0.3492 0.118 Uiso 1 calc R
H10C H 0.3061 0.8889 0.3861 0.118 Uiso 1 calc R
C102 C 0.4223(3) 0.8893(3) 0.4170(3) 0.114(2) Uani 1 d .
H10D H 0.3992 0.8860 0.4505 0.137 Uiso 1 calc R
H10E H 0.4294 0.9332 0.4088 0.137 Uiso 1 calc R
H10F H 0.4601 0.8680 0.4250 0.137 Uiso 1 calc R
C103 C 0.4233(3) 0.8682(3) 0.3109(3) 0.116(2) Uani 1 d .
H10G H 0.4598 0.8440 0.3152 0.139 Uiso 1 calc R
H10H H 0.4329 0.9123 0.3067 0.139 Uiso 1 calc R
H10I H 0.3992 0.8541 0.2767 0.139 Uiso 1 calc R
C300 C 0.0643(2) 0.6073(3) 0.6166(2) 0.0709(14) Uani 1 d .
C301 C 0.0083(4) 0.5735(5) 0.6100(5) 0.218(6) Uani 1 d .
H30A H 0.0148 0.5300 0.6212 0.262 Uiso 1 calc R
H30B H -0.0077 0.5754 0.5698 0.262 Uiso 1 calc R
H30C H -0.0197 0.5925 0.6345 0.262 Uiso 1 calc R
C303 C 0.0841(6) 0.6013(12) 0.6764(4) 0.389(15) Uani 1 d .
H30D H 0.0850 0.5572 0.6871 0.466 Uiso 1 calc R
H30E H 0.0570 0.6235 0.6997 0.466 Uiso 1 calc R
H30F H 0.1237 0.6189 0.6831 0.466 Uiso 1 calc R
C302 C 0.0521(7) 0.6717(4) 0.6050(8) 0.352(13) Uani 1 d .
H30G H 0.0326 0.6898 0.6370 0.423 Uiso 1 calc R
H30H H 0.0262 0.6755 0.5696 0.423 Uiso 1 calc R
H30I H 0.0890 0.6939 0.6006 0.423 Uiso 1 calc R
C401 C 0.0666(4) 0.7925(3) 0.4112(3) 0.129(3) Uani 1 d .
H40A H 0.0381 0.7585 0.4122 0.154 Uiso 1 calc R
H40B H 0.0457 0.8323 0.4095 0.154 Uiso 1 calc R
H40C H 0.0938 0.7911 0.4459 0.154 Uiso 1 calc R
C402 C 0.1427(3) 0.8414(3) 0.3608(4) 0.148(3) Uani 1 d .
H40D H 0.1207 0.8797 0.3665 0.178 Uiso 1 calc R
H40E H 0.1611 0.8438 0.3244 0.178 Uiso 1 calc R
H40F H 0.1733 0.8363 0.3924 0.178 Uiso 1 calc R
C403 C 0.0616(5) 0.7897(4) 0.3052(4) 0.221(6) Uani 1 d .
H40G H 0.0263 0.7645 0.3087 0.265 Uiso 1 calc R
H40H H 0.0828 0.7743 0.2731 0.265 Uiso 1 calc R
H40I H 0.0502 0.8331 0.2980 0.265 Uiso 1 calc R
C400 C 0.1006(2) 0.78569(19) 0.3594(2) 0.0560(12) Uani 1 d .
C200 C 0.3534(2) 0.7412(2) 0.6650(2) 0.0701(14) Uani 1 d .
C201 C 0.4120(4) 0.7326(4) 0.7040(3) 0.152(3) Uani 1 d .
H20A H 0.4169 0.7674 0.7310 0.183 Uiso 1 calc R
H20B H 0.4453 0.7314 0.6800 0.183 Uiso 1 calc R
H20C H 0.4103 0.6936 0.7255 0.183 Uiso 1 calc R
C202 C 0.3574(4) 0.8064(3) 0.6393(3) 0.126(3) Uani 1 d .
H20D H 0.3204 0.8163 0.6170 0.151 Uiso 1 calc R
H20E H 0.3899 0.8078 0.6143 0.151 Uiso 1 calc R
H20F H 0.3645 0.8367 0.6704 0.151 Uiso 1 calc R
C203 C 0.3024(4) 0.7393(4) 0.7007(4) 0.189(5) Uani 1 d .
H20G H 0.2663 0.7491 0.6768 0.227 Uiso 1 calc R
H20H H 0.3082 0.7699 0.7317 0.227 Uiso 1 calc R
H20I H 0.2992 0.6977 0.7172 0.227 Uiso 1 calc R

loop_
_atom_site_aniso_label
_atom_site_aniso_U_11
_atom_site_aniso_U_22
_atom_site_aniso_U_33
_atom_site_aniso_U_23
_atom_site_aniso_U_13
_atom_site_aniso_U_12
C11 0.037(2) 0.051(3) 0.038(2) 0.0074(18) 0.0080(19) 0.0067(18)
C12 0.038(3) 0.058(3) 0.049(3) 0.012(2) 0.004(2) 0.004(2)
C13 0.041(3) 0.049(2) 0.046(3) 0.005(2) -0.002(2) -0.0002(19)
C14 0.041(3) 0.061(3) 0.058(3) -0.001(2) 0.008(2) -0.014(2)
C15 0.035(2) 0.054(3) 0.040(2) 0.0072(19) 0.009(2) -0.0016(19)
C16 0.042(2) 0.043(2) 0.039(2) 0.0056(18) 0.011(2) 0.0032(18)
C17 0.040(3) 0.064(3) 0.050(3) 0.010(2) -0.003(2) -0.010(2)
C21 0.032(2) 0.054(3) 0.045(3) 0.0080(19) 0.0044(19) 0.0010(18)
C22 0.039(3) 0.058(3) 0.057(3) 0.006(2) 0.000(2) -0.014(2)
C23 0.045(3) 0.068(3) 0.040(3) 0.006(2) 0.002(2) -0.013(2)
C24 0.047(3) 0.072(3) 0.036(2) 0.002(2) 0.006(2) -0.007(2)
C25 0.038(2) 0.054(3) 0.040(3) 0.017(2) 0.000(2) -0.0028(19)
C26 0.039(2) 0.044(2) 0.041(2) 0.0026(18) -0.006(2) 0.0006(18)
C27 0.042(3) 0.053(2) 0.043(2) 0.0148(19) -0.003(2) 0.0021(19)
C31 0.040(2) 0.038(2) 0.046(3) 0.0084(18) -0.001(2) -0.0034(18)
C32 0.048(3) 0.050(2) 0.041(3) 0.0017(19) 0.005(2) -0.004(2)
C33 0.052(3) 0.048(3) 0.051(3) -0.001(2) -0.003(2) -0.001(2)
C34 0.032(3) 0.049(3) 0.074(3) 0.009(2) 0.001(2) 0.0010(19)
C35 0.036(2) 0.046(2) 0.049(3) 0.0042(19) 0.003(2) -0.0083(18)
C36 0.032(2) 0.039(2) 0.052(3) 0.0111(18) 0.009(2) -0.0027(17)
C37 0.040(3) 0.053(3) 0.056(3) 0.007(2) -0.006(2) -0.0072(19)
C41 0.038(2) 0.051(2) 0.031(2) 0.0001(17) -0.0027(19) -0.0110(19)
C42 0.037(2) 0.057(3) 0.050(3) -0.006(2) 0.004(2) 0.002(2)
C43 0.045(3) 0.050(2) 0.037(2) 0.0013(18) -0.002(2) 0.001(2)
C44 0.054(3) 0.052(3) 0.033(2) 0.0073(18) 0.001(2) -0.005(2)
C45 0.043(3) 0.044(2) 0.033(2) 0.0004(17) -0.0064(19) 0.0046(19)
C46 0.047(3) 0.039(2) 0.031(2) -0.0004(16) -0.005(2) 0.0010(18)
C47 0.046(3) 0.054(2) 0.034(2) 0.0003(18) 0.009(2) -0.0022(19)
O150 0.073(2) 0.0551(19) 0.0434(19) 0.0074(13) -0.0089(16) 0.0021(15)
O250 0.0446(17) 0.0467(16) 0.0505(17) 0.0107(13) 0.0000(13) 0.0084(13)
C251 0.058(3) 0.060(3) 0.077(4) 0.015(2) 0.001(3) 0.016(2)
C252 0.074(4) 0.066(3) 0.063(3) 0.019(3) 0.009(3) 0.029(3)
O254 0.097(3) 0.092(3) 0.109(3) 0.014(2) 0.020(2) 0.046(2)
N253 0.081(3) 0.047(2) 0.080(3) -0.001(2) 0.015(3) 0.012(2)
C255 0.117(5) 0.067(4) 0.070(4) 0.003(3) 0.026(3) 0.007(3)
C256 0.075(3) 0.039(3) 0.055(3) -0.009(2) 0.004(3) 0.012(2)
C257 0.092(4) 0.054(3) 0.095(4) -0.014(3) 0.032(4) 0.020(3)
C258 0.083(5) 0.116(6) 0.112(5) -0.019(4) 0.044(4) -0.008(4)
C259 0.102(5) 0.085(5) 0.074(4) 0.006(3) -0.004(4) -0.024(4)
C260 0.104(5) 0.050(3) 0.110(5) -0.006(3) 0.009(4) 0.001(3)
N261 0.098(4) 0.057(3) 0.107(4) -0.001(2) 0.023(3) 0.009(2)
O350 0.0458(18) 0.076(2) 0.0468(18) 0.0117(15) 0.0018(15) 0.0131(15)
O450 0.0554(18) 0.0450(16) 0.0435(17) 0.0005(12) -0.0039(14) 0.0009(13)
C451 0.063(3) 0.058(3) 0.066(3) -0.014(2) -0.005(3) -0.007(2)
C452 0.065(4) 0.100(4) 0.048(3) -0.015(3) -0.006(3) 0.012(3)
O453 0.093(3) 0.165(4) 0.088(3) -0.077(3) -0.013(2) 0.016(3)
N454 0.069(3) 0.121(4) 0.059(3) -0.037(2) 0.012(2) 0.015(3)
C455 0.064(5) 0.353(13) 0.128(7) -0.136(8) -0.005(4) 0.023(6)
C456 0.076(4) 0.089(4) 0.066(4) -0.027(3) 0.001(3) -0.008(3)
C457 0.204(10) 0.127(6) 0.090(5) 0.005(5) 0.078(6) -0.011(7)
C458 0.097(6) 0.238(11) 0.074(5) 0.001(6) -0.012(4) -0.039(7)
C459 0.133(9) 0.256(13) 0.106(7) 0.034(8) -0.032(6) -0.095(10)
C460 0.102(8) 0.334(17) 0.217(13) 0.081(11) -0.032(8) -0.096(10)
N461 0.173(8) 0.155(7) 0.161(7) -0.037(5) 0.033(6) -0.049(6)
C100 0.064(3) 0.050(3) 0.064(3) 0.007(2) 0.001(3) -0.008(2)
C101 0.105(5) 0.049(3) 0.136(6) 0.001(3) -0.015(4) 0.006(3)
C102 0.149(6) 0.068(4) 0.117(5) 0.009(3) -0.045(5) -0.036(4)
C103 0.141(6) 0.080(4) 0.135(6) 0.022(4) 0.055(5) -0.016(4)
C300 0.065(4) 0.079(4) 0.070(4) -0.018(3) 0.012(3) 0.004(3)
C301 0.121(7) 0.266(12) 0.287(14) -0.143(10) 0.144(9) -0.072(8)
C303 0.186(11) 0.89(4) 0.093(7) -0.093(14) 0.024(8) 0.285(19)
C302 0.45(2) 0.100(8) 0.57(3) -0.042(10) 0.43(2) 0.008(9)
C401 0.166(7) 0.089(4) 0.144(6) 0.018(4) 0.093(6) 0.051(4)
C402 0.108(6) 0.064(4) 0.279(11) -0.015(5) 0.059(6) 0.006(4)
C403 0.328(14) 0.167(8) 0.144(7) -0.059(6) -0.128(8) 0.184(9)
C400 0.058(3) 0.048(3) 0.062(3) 0.007(2) 0.005(2) 0.016(2)
C200 0.080(4) 0.070(3) 0.059(3) -0.010(3) 0.004(3) -0.026(3)
C201 0.202(9) 0.131(6) 0.111(6) -0.029(5) -0.065(6) 0.000(6)
C202 0.181(8) 0.098(5) 0.101(5) -0.038(4) 0.032(5) -0.009(5)
C203 0.214(10) 0.190(8) 0.183(8) -0.136(7) 0.144(8) -0.117(7)

loop_
_atom_type_symbol
_atom_type_description
_atom_type_scat_dispersion_real
_atom_type_scat_dispersion_imag
_atom_type_scat_source
C C 0.0033 0.0016 'International Tables Vol C Tables 4.2.6.8 and 6.1.1.4'
H H 0.0000 0.0000 'International Tables Vol C Tables 4.2.6.8 and 6.1.1.4'
N N 0.0061 0.0033 'International Tables Vol C Tables 4.2.6.8 and 6.1.1.4'
O O 0.0106 0.0060 'International Tables Vol C Tables 4.2.6.8 and 6.1.1.4'

loop_
_geom_angle_atom_site_label_1
_geom_angle_atom_site_label_2
_geom_angle_atom_site_label_3
_geom_angle
C12 C11 C16 117.5(4)
C12 C11 C47 121.6(4)
C16 C11 C47 120.7(4)
C13 C12 C11 123.8(4)
C12 C13 C14 115.8(4)
C12 C13 C100 121.1(4)
C14 C13 C100 123.1(4)
C13 C14 C15 123.8(4)
C16 C15 C14 117.7(4)
C16 C15 C17 121.6(4)
C14 C15 C17 120.6(4)
O150 C16 C15 123.8(3)
O150 C16 C11 114.8(4)
C15 C16 C11 121.4(4)
C21 C17 C15 113.3(3)
C22 C21 C26 117.2(4)
C22 C21 C17 121.5(4)
C26 C21 C17 121.3(4)
C23 C22 C21 123.1(4)
C22 C23 C24 116.7(4)
C22 C23 C200 120.4(4)
C24 C23 C200 122.9(4)
C25 C24 C23 123.6(4)
C24 C25 C26 117.1(4)
C24 C25 C27 120.3(4)
C26 C25 C27 122.5(4)
C25 C26 O250 119.3(3)
C25 C26 C21 122.1(4)
O250 C26 C21 118.5(4)
C25 C27 C31 112.2(3)
C32 C31 C36 117.8(4)
C32 C31 C27 121.2(4)
C36 C31 C27 120.9(4)
C31 C32 C33 124.2(4)
C34 C33 C32 115.5(4)
C34 C33 C300 121.1(4)
C32 C33 C300 123.4(4)
C35 C34 C33 123.5(4)
C34 C35 C36 118.6(4)
C34 C35 C37 120.3(4)
C36 C35 C37 121.0(4)
O350 C36 C35 122.6(4)
O350 C36 C31 117.2(3)
C35 C36 C31 120.2(4)
C35 C37 C41 111.6(3)
C42 C41 C46 117.7(3)
C42 C41 C37 119.8(4)
C46 C41 C37 122.3(3)
C41 C42 C43 122.8(4)
C44 C43 C42 116.1(4)
C44 C43 C400 121.5(4)
C42 C43 C400 122.4(4)
C43 C44 C45 124.0(4)
C46 C45 C44 116.6(4)
C46 C45 C47 124.9(3)
C44 C45 C47 118.5(3)
C45 C46 C41 122.7(3)
C45 C46 O450 119.3(4)
C41 C46 O450 117.9(3)
C45 C47 C11 110.5(3)
C26 O250 C251 114.9(3)
O250 C251 C252 110.2(4)
O254 C252 N253 124.4(5)
O254 C252 C251 119.4(5)
N253 C252 C251 116.2(4)
C252 N253 C255 122.5(4)
N253 C255 C256 113.4(4)
C257 C256 N261 122.1(5)
C257 C256 C255 122.3(4)
N261 C256 C255 115.6(5)
C256 C257 C258 118.9(5)
C259 C258 C257 119.6(6)
C260 C259 C258 119.0(6)
C259 C260 N261 122.4(5)
C256 N261 C260 118.0(5)
C46 O450 C451 115.8(3)
O450 C451 C452 113.7(4)
O453 C452 N454 123.6(5)
O453 C452 C451 119.3(5)
N454 C452 C451 117.0(4)
C452 N454 C455 120.5(5)
N454 C455 C456 114.9(6)
N461 C456 C457 130.4(7)
N461 C456 C455 111.4(8)
C457 C456 C455 117.9(8)
C456 C457 C458 108.6(7)
C459 C458 C457 115.4(9)
C460 C459 C458 120.2(11)
N461 C460 C459 129.0(15)
C460 N461 C456 115.4(11)
C102 C100 C101 107.4(5)
C102 C100 C13 113.0(4)
C101 C100 C13 111.0(4)
C102 C100 C103 109.5(5)
C101 C100 C103 106.7(5)
C13 C100 C103 108.9(4)
C302 C300 C303 108.1(11)
C302 C300 C301 107.7(9)
C303 C300 C301 105.1(11)
C302 C300 C33 109.9(5)
C303 C300 C33 112.6(5)
C301 C300 C33 113.2(5)
C403 C400 C401 111.7(6)
C403 C400 C402 107.5(6)
C401 C400 C402 105.7(5)
C403 C400 C43 107.7(4)
C401 C400 C43 112.0(4)
C402 C400 C43 112.2(4)
C203 C200 C202 108.6(6)
C203 C200 C23 113.1(4)
C202 C200 C23 111.8(4)
C203 C200 C201 109.8(6)
C202 C200 C201 105.1(5)
C23 C200 C201 108.1(5)

loop_
_geom_bond_atom_site_label_1
_geom_bond_atom_site_label_2
_geom_bond_distance
C11 C12 1.390(6)
C11 C16 1.392(5)
C11 C47 1.510(5)
C12 C13 1.374(5)
C13 C14 1.378(6)
C13 C100 1.510(6)
C14 C15 1.391(6)
C15 C16 1.377(5)
C15 C17 1.527(6)
C16 O150 1.374(5)
C17 C21 1.511(6)
C21 C22 1.385(6)
C21 C26 1.397(5)
C22 C23 1.374(6)
C23 C24 1.385(6)
C23 C200 1.514(6)
C24 C25 1.379(6)
C25 C26 1.379(6)
C25 C27 1.523(5)
C26 O250 1.391(5)
C27 C31 1.525(5)
C31 C32 1.361(6)
C31 C36 1.403(6)
C32 C33 1.382(6)
C33 C34 1.378(6)
C33 C300 1.511(7)
C34 C35 1.371(6)
C35 C36 1.380(5)
C35 C37 1.520(6)
C36 O350 1.370(5)
C37 C41 1.523(5)
C41 C42 1.385(6)
C41 C46 1.390(5)
C42 C43 1.393(6)
C43 C44 1.383(6)
C43 C400 1.521(6)
C44 C45 1.397(5)
C45 C46 1.376(5)
C45 C47 1.503(6)
C46 O450 1.408(5)
O250 C251 1.435(5)
C251 C252 1.481(7)
C252 O254 1.212(5)
C252 N253 1.336(6)
N253 C255 1.448(6)
C255 C256 1.505(7)
C256 C257 1.323(7)
C256 N261 1.333(6)
C257 C258 1.361(8)
C258 C259 1.351(8)
C259 C260 1.317(8)
C260 N261 1.336(7)
O450 C451 1.425(5)
C451 C452 1.461(7)
C452 O453 1.227(6)
C452 N454 1.303(6)
N454 C455 1.435(7)
C455 C456 1.487(8)
C456 N461 1.269(8)
C456 C457 1.410(10)
C457 C458 1.560(11)
C458 C459 1.372(13)
C459 C460 1.313(14)
C460 N461 1.218(10)
C100 C102 1.500(7)
C100 C101 1.504(7)
C100 C103 1.526(7)
C300 C302 1.408(11)
C300 C303 1.411(11)
C300 C301 1.438(9)
C401 C400 1.466(7)
C402 C400 1.503(7)
C403 C400 1.461(8)
C200 C203 1.454(8)
C200 C202 1.501(8)
C200 C201 1.534(9)
